data_4338672
loop_
_publ_author_name
'Fillman, Kathlyn L.'
'Bielinski, Elizabeth A.'
'Schmeier, Timothy J.'
'Nesvet, Jared C.'
'Woodruff, Tessa M.'
'Pan, Cassie J.'
'Takase, Michael K.'
'Hazari, Nilay'
'Neidig, Michael L.'

_publ_section_title
;
 Flexible Binding of PNP Pincer Ligands to Monomeric Iron Complexes.
;
_journal_issue 12
_journal_name_full 'Inorganic chemistry'
_journal_page_first 6066
_journal_page_last 6072
_journal_paper_doi 10.1021/ic5004275
_journal_volume 53
_journal_year 2014
_chemical_formula_sum 'C18 H40 Cl2 Fe N2 P2'
_chemical_formula_weight 473.21
_chemical_name_systematic
; 
 ? 
;
_space_group_IT_number 61
_symmetry_cell_setting orthorhombic
_symmetry_space_group_name_Hall '-P 2ac 2ab'
_symmetry_space_group_name_H-M 'P b c a'
_atom_sites_solution_hydrogens geom
_atom_sites_solution_primary direct
_atom_sites_solution_secondary difmap
_audit_creation_method SHELXL-97
_cell_angle_alpha 90.00
_cell_angle_beta 90.00
_cell_angle_gamma 90.00
_cell_formula_units_Z 8
_cell_length_a 11.8314(12)
_cell_length_b 13.5236(14)
_cell_length_c 31.565(3)
_cell_measurement_reflns_used 28930
_cell_measurement_temperature 223(2)
_cell_measurement_theta_max 26.2
_cell_measurement_theta_min 3.0
_cell_volume 5050.5(9)
_computing_cell_refinement 'CrystalClear-SM Expert 2.0 r12 (Rigaku, 2011)'
_computing_data_collection 'CrystalClear-SM Expert 2.0 r12 (Rigaku, 2011)'
_computing_data_reduction 'CrystalClear-SM Expert 2.0 r12 (Rigaku, 2011)'
_computing_publication_material 'SHELXL-97 (Sheldrick, 2008)'
_computing_structure_refinement 'SHELXL-97 (Sheldrick, 2008)'
_computing_structure_solution 'SHELXS-97 (Sheldrick, 2008)'
_diffrn_ambient_temperature 223(2)
_diffrn_detector_area_resol_mean 6.8
_diffrn_measured_fraction_theta_full 0.998
_diffrn_measured_fraction_theta_max 0.998
_diffrn_measurement_device_type 'Rigaku Mercury275R CCD'
_diffrn_measurement_method \w
_diffrn_radiation_monochromator graphite
_diffrn_radiation_source 'fine-focus sealed tube'
_diffrn_radiation_type MoK\a
_diffrn_radiation_wavelength 0.71075
_diffrn_reflns_av_R_equivalents 0.0936
_diffrn_reflns_av_sigmaI/netI 0.0546
_diffrn_reflns_limit_h_max 14
_diffrn_reflns_limit_h_min -14
_diffrn_reflns_limit_k_max 16
_diffrn_reflns_limit_k_min -16
_diffrn_reflns_limit_l_max 37
_diffrn_reflns_limit_l_min -37
_diffrn_reflns_number 37457
_diffrn_reflns_theta_full 25.35
_diffrn_reflns_theta_max 25.35
_diffrn_reflns_theta_min 3.00
_exptl_absorpt_coefficient_mu 0.940
_exptl_absorpt_correction_T_max 0.8342
_exptl_absorpt_correction_T_min 0.8342
_exptl_absorpt_correction_type multi-scan
_exptl_absorpt_process_details 'Jacobson, R. (1998) Private Communication'
_exptl_crystal_colour Colorless
_exptl_crystal_density_diffrn 1.245
_exptl_crystal_density_method 'not measured'
_exptl_crystal_description Block
_exptl_crystal_F_000 2016
_exptl_crystal_size_max 0.20
_exptl_crystal_size_mid 0.20
_exptl_crystal_size_min 0.20
_refine_diff_density_max 0.347
_refine_diff_density_min -0.288
_refine_diff_density_rms 0.063
_refine_ls_extinction_method none
_refine_ls_goodness_of_fit_ref 1.157
_refine_ls_hydrogen_treatment mixed
_refine_ls_matrix_type full
_refine_ls_number_parameters 267
_refine_ls_number_reflns 4619
_refine_ls_number_restraints 70
_refine_ls_restrained_S_all 1.150
_refine_ls_R_factor_all 0.0907
_refine_ls_R_factor_gt 0.0620
_refine_ls_shift/su_max 0.001
_refine_ls_shift/su_mean 0.000
_refine_ls_structure_factor_coef Fsqd
_refine_ls_weighting_details 'calc w=1/[\s^2^(Fo^2^)+(0.0326P)^2^+2.7316P] where P=(Fo^2^+2Fc^2^)/3'
_refine_ls_weighting_scheme calc
_refine_ls_wR_factor_gt 0.0970
_refine_ls_wR_factor_ref 0.1048
_reflns_number_gt 3543
_reflns_number_total 4619
_reflns_threshold_expression >2sigma(I)
_cod_data_source_file ic5004275_si_002.cif
_cod_data_source_block '_Compound1aspy'
_cod_depositor_comments 'Adding full bibliography for 4338672--4338674.cif.'
_cod_original_sg_symbol_H-M Pbca
_cod_database_code 4338672

loop_
_symmetry_equiv_pos_as_xyz
'x, y, z'
'-x+1/2, -y, z+1/2'
'-x, y+1/2, -z+1/2'
'x+1/2, -y+1/2, -z'
'-x, -y, -z'
'x-1/2, y, -z-1/2'
'x, -y-1/2, z-1/2'
'-x-1/2, y-1/2, z'

loop_
_atom_site_label
_atom_site_type_symbol
_atom_site_fract_x
_atom_site_fract_y
_atom_site_fract_z
_atom_site_U_iso_or_equiv
_atom_site_adp_type
_atom_site_occupancy
_atom_site_symmetry_multiplicity
_atom_site_calc_flag
_atom_site_refinement_flags
_atom_site_disorder_assembly
_atom_site_disorder_group
Cl1 Cl 0.29933(8) 0.53725(7) 0.32478(3) 0.0472(3) Uani 1 1 d . . .
Cl2 Cl 0.11145(9) 0.48551(8) 0.42269(3) 0.0522(3) Uani 1 1 d . . .
Fe1 Fe 0.20794(4) 0.41610(4) 0.366725(15) 0.03101(15) Uani 1 1 d . . .
N1 N 0.2585(2) 0.2788(2) 0.33086(9) 0.0326(7) Uani 1 1 d D . .
H1N H 0.231(3) 0.2243(18) 0.3422(10) 0.039 Uiso 1 1 d D . .
C1 C 0.3828(3) 0.2663(3) 0.33180(11) 0.0406(10) Uani 1 1 d . . .
H1A H 0.4191 0.3253 0.3199 0.049 Uiso 1 1 calc R . .
H1B H 0.4042 0.2094 0.3143 0.049 Uiso 1 1 calc R . .
C2 C 0.4236(3) 0.2505(3) 0.37699(11) 0.0415(10) Uani 1 1 d . . .
H2A H 0.5062 0.2455 0.3775 0.050 Uiso 1 1 calc R . .
H2B H 0.3921 0.1890 0.3883 0.050 Uiso 1 1 calc R . .
P1 P 0.37745(8) 0.35585(7) 0.40946(3) 0.0337(2) Uani 1 1 d . . .
C5 C 0.3468(3) 0.3037(3) 0.46253(12) 0.0414(10) Uani 1 1 d . . .
H5 H 0.3303 0.3602 0.4815 0.050 Uiso 1 1 calc R . .
C6 C 0.2396(3) 0.2403(3) 0.46079(14) 0.0598(12) Uani 1 1 d . . .
H6A H 0.2537 0.1818 0.4438 0.090 Uiso 1 1 calc R . .
H6B H 0.1787 0.2783 0.4482 0.090 Uiso 1 1 calc R . .
H6C H 0.2184 0.2207 0.4893 0.090 Uiso 1 1 calc R . .
C7 C 0.4442(3) 0.2455(3) 0.48286(13) 0.0584(12) Uani 1 1 d . . .
H7A H 0.4240 0.2278 0.5117 0.088 Uiso 1 1 calc R . .
H7B H 0.5118 0.2861 0.4832 0.088 Uiso 1 1 calc R . .
H7C H 0.4583 0.1859 0.4666 0.088 Uiso 1 1 calc R . .
C8 C 0.5057(3) 0.4325(3) 0.41790(13) 0.0466(10) Uani 1 1 d . . .
H8 H 0.5580 0.3959 0.4367 0.056 Uiso 1 1 calc R . .
C9 C 0.4707(4) 0.5279(3) 0.44018(14) 0.0609(13) Uani 1 1 d . . .
H9A H 0.5370 0.5682 0.4454 0.091 Uiso 1 1 calc R . .
H9B H 0.4346 0.5120 0.4669 0.091 Uiso 1 1 calc R . .
H9C H 0.4181 0.5640 0.4224 0.091 Uiso 1 1 calc R . .
C10 C 0.5671(3) 0.4550(3) 0.37645(14) 0.0594(12) Uani 1 1 d . . .
H10A H 0.5155 0.4874 0.3570 0.089 Uiso 1 1 calc R . .
H10B H 0.5939 0.3938 0.3640 0.089 Uiso 1 1 calc R . .
H10C H 0.6308 0.4982 0.3821 0.089 Uiso 1 1 calc R . .
C3 C 0.2145(3) 0.2825(3) 0.28683(11) 0.0388(9) Uani 1 1 d . . .
H3A H 0.2424 0.2253 0.2709 0.047 Uiso 1 1 calc R . .
H3B H 0.2417 0.3426 0.2728 0.047 Uiso 1 1 calc R . .
C4 C 0.0860(3) 0.2819(3) 0.28713(11) 0.0397(10) Uani 1 1 d . . .
H4A H 0.0588 0.2185 0.2982 0.048 Uiso 1 1 calc R . .
H4B H 0.0577 0.2894 0.2581 0.048 Uiso 1 1 calc R . .
P2 P 0.03152(8) 0.38374(7) 0.32043(3) 0.0339(2) Uani 1 1 d . . .
C11 C -0.0358(3) 0.4674(3) 0.28160(12) 0.0424(10) Uani 1 1 d . . .
H11 H -0.0896 0.4277 0.2646 0.051 Uiso 1 1 calc R . .
C12 C 0.0523(4) 0.5103(3) 0.25131(13) 0.0577(12) Uani 1 1 d . . .
H12A H 0.0152 0.5530 0.2309 0.087 Uiso 1 1 calc R . .
H12B H 0.0902 0.4568 0.2365 0.087 Uiso 1 1 calc R . .
H12C H 0.1073 0.5482 0.2673 0.087 Uiso 1 1 calc R . .
C13 C -0.1035(4) 0.5488(3) 0.30427(15) 0.0663(13) Uani 1 1 d . . .
H13A H -0.0548 0.5829 0.3242 0.099 Uiso 1 1 calc R . .
H13B H -0.1664 0.5192 0.3194 0.099 Uiso 1 1 calc R . .
H13C H -0.1319 0.5955 0.2836 0.099 Uiso 1 1 calc R . .
C14 C -0.0868(3) 0.3273(3) 0.35022(12) 0.0432(10) Uani 1 1 d . . .
H14 H -0.1221 0.3812 0.3668 0.052 Uiso 1 1 calc R . .
C15 C -0.0406(4) 0.2533(3) 0.38227(14) 0.0613(13) Uani 1 1 d . . .
H15A H -0.1022 0.2282 0.3995 0.092 Uiso 1 1 calc R . .
H15B H 0.0145 0.2857 0.4003 0.092 Uiso 1 1 calc R . .
H15C H -0.0049 0.1989 0.3674 0.092 Uiso 1 1 calc R . .
C16 C -0.1812(3) 0.2817(4) 0.32307(13) 0.0624(13) Uani 1 1 d . . .
H16A H -0.1500 0.2295 0.3055 0.094 Uiso 1 1 calc R . .
H16B H -0.2141 0.3323 0.3051 0.094 Uiso 1 1 calc R . .
H16C H -0.2392 0.2544 0.3414 0.094 Uiso 1 1 calc R . .
N1S N 0.189(2) 0.352(3) 0.5810(10) 0.083(6) Uani 0.55(7) 1 d PDU A 1
C1S C 0.179(3) 0.421(2) 0.5615(10) 0.062(5) Uani 0.55(7) 1 d PDU A 1
C2S C 0.172(3) 0.515(3) 0.5399(10) 0.075(6) Uani 0.55(7) 1 d PDU A 1
H2S1 H 0.2257 0.5611 0.5524 0.112 Uiso 0.55(7) 1 calc PR A 1
H2S2 H 0.0963 0.5420 0.5426 0.112 Uiso 0.55(7) 1 calc PR A 1
H2S3 H 0.1900 0.5064 0.5101 0.112 Uiso 0.55(7) 1 calc PR A 1
N1T N 0.208(3) 0.319(3) 0.5701(10) 0.090(6) Uani 0.45(7) 1 d PDU A 2
C1T C 0.195(4) 0.396(3) 0.5575(13) 0.073(7) Uani 0.45(7) 1 d PDU A 2
C2T C 0.175(4) 0.489(3) 0.5367(13) 0.082(8) Uani 0.45(7) 1 d PDU A 2
H2T1 H 0.2462 0.5212 0.5306 0.124 Uiso 0.45(7) 1 calc PR A 2
H2T2 H 0.1299 0.5315 0.5551 0.124 Uiso 0.45(7) 1 calc PR A 2
H2T3 H 0.1340 0.4781 0.5104 0.124 Uiso 0.45(7) 1 calc PR A 2

loop_
_atom_site_aniso_label
_atom_site_aniso_U_11
_atom_site_aniso_U_22
_atom_site_aniso_U_33
_atom_site_aniso_U_23
_atom_site_aniso_U_13
_atom_site_aniso_U_12
Cl1 0.0504(6) 0.0342(5) 0.0571(7) 0.0105(5) 0.0047(5) -0.0043(5)
Cl2 0.0554(6) 0.0572(7) 0.0439(6) -0.0138(5) 0.0064(5) 0.0122(5)
Fe1 0.0347(3) 0.0258(3) 0.0326(3) -0.0030(2) -0.0004(2) 0.0011(2)
N1 0.0358(18) 0.0267(17) 0.0353(18) -0.0009(14) -0.0017(15) -0.0006(14)
C1 0.043(2) 0.040(2) 0.039(2) -0.0068(18) 0.0090(19) 0.0037(19)
C2 0.035(2) 0.038(2) 0.051(3) -0.0023(19) -0.0036(19) 0.0065(19)
P1 0.0314(5) 0.0302(6) 0.0394(6) -0.0021(4) -0.0015(4) 0.0023(5)
C5 0.043(2) 0.041(2) 0.040(2) -0.0028(18) 0.0005(19) 0.0026(19)
C6 0.045(3) 0.060(3) 0.074(3) 0.021(2) -0.001(2) -0.006(2)
C7 0.056(3) 0.067(3) 0.052(3) 0.016(2) -0.011(2) 0.002(2)
C8 0.038(2) 0.045(3) 0.057(3) 0.005(2) -0.009(2) -0.005(2)
C9 0.073(3) 0.049(3) 0.061(3) -0.008(2) 0.000(3) -0.023(3)
C10 0.042(2) 0.061(3) 0.075(3) 0.001(2) 0.009(2) -0.011(2)
C3 0.055(3) 0.032(2) 0.029(2) -0.0034(16) 0.0039(19) 0.0062(19)
C4 0.053(3) 0.034(2) 0.033(2) -0.0037(17) -0.0070(18) -0.0017(19)
P2 0.0407(6) 0.0306(5) 0.0305(5) -0.0005(4) -0.0068(5) -0.0022(5)
C11 0.046(2) 0.036(2) 0.046(2) 0.0024(19) -0.015(2) -0.003(2)
C12 0.071(3) 0.051(3) 0.051(3) 0.020(2) -0.010(2) -0.006(2)
C13 0.069(3) 0.046(3) 0.084(4) 0.007(2) -0.001(3) 0.018(3)
C14 0.042(2) 0.052(3) 0.036(2) 0.0021(19) -0.0022(18) -0.006(2)
C15 0.062(3) 0.066(3) 0.057(3) 0.022(2) -0.009(2) -0.020(3)
C16 0.049(3) 0.082(4) 0.055(3) 0.004(2) -0.009(2) -0.023(3)
N1S 0.046(8) 0.112(14) 0.092(13) 0.014(9) -0.008(7) 0.018(8)
C1S 0.029(8) 0.103(13) 0.056(9) -0.003(8) -0.011(7) 0.011(8)
C2S 0.064(10) 0.105(13) 0.055(9) 0.003(9) 0.018(8) 0.002(10)
N1T 0.063(11) 0.125(16) 0.083(12) -0.012(10) -0.008(8) 0.028(11)
C1T 0.040(12) 0.126(16) 0.054(9) -0.009(12) 0.009(8) 0.010(12)
C2T 0.055(11) 0.117(17) 0.074(13) -0.019(11) -0.003(10) 0.021(13)

loop_
_atom_type_symbol
_atom_type_description
_atom_type_scat_dispersion_real
_atom_type_scat_dispersion_imag
_atom_type_scat_source
C C 0.0033 0.0016 'International Tables Vol C Tables 4.2.6.8 and 6.1.1.4'
H H 0.0000 0.0000 'International Tables Vol C Tables 4.2.6.8 and 6.1.1.4'
N N 0.0061 0.0033 'International Tables Vol C Tables 4.2.6.8 and 6.1.1.4'
P P 0.1023 0.0942 'International Tables Vol C Tables 4.2.6.8 and 6.1.1.4'
Cl Cl 0.1484 0.1585 'International Tables Vol C Tables 4.2.6.8 and 6.1.1.4'
Fe Fe 0.3463 0.8444 'International Tables Vol C Tables 4.2.6.8 and 6.1.1.4'

loop_
_geom_angle_atom_site_label_1
_geom_angle_atom_site_label_2
_geom_angle_atom_site_label_3
_geom_angle
N1 Fe1 Cl2 148.42(8)
N1 Fe1 Cl1 99.66(8)
Cl2 Fe1 Cl1 111.92(4)
N1 Fe1 P1 78.12(8)
Cl2 Fe1 P1 96.56(4)
Cl1 Fe1 P1 99.08(4)
N1 Fe1 P2 77.93(8)
Cl2 Fe1 P2 95.87(4)
Cl1 Fe1 P2 99.77(4)
P1 Fe1 P2 151.60(4)
C1 N1 C3 111.8(3)
C1 N1 Fe1 110.3(2)
C3 N1 Fe1 110.4(2)
C1 N1 H1N 105(2)
C3 N1 H1N 106(2)
Fe1 N1 H1N 113(2)
N1 C1 C2 110.5(3)
N1 C1 H1A 109.6
C2 C1 H1A 109.6
N1 C1 H1B 109.6
C2 C1 H1B 109.6
H1A C1 H1B 108.1
C1 C2 P1 108.6(3)
C1 C2 H2A 110.0
P1 C2 H2A 110.0
C1 C2 H2B 110.0
P1 C2 H2B 110.0
H2A C2 H2B 108.3
C2 P1 C5 105.50(18)
C2 P1 C8 105.66(18)
C5 P1 C8 104.04(18)
C2 P1 Fe1 100.75(12)
C5 P1 Fe1 116.47(12)
C8 P1 Fe1 122.69(13)
C6 C5 C7 110.5(3)
C6 C5 P1 110.0(3)
C7 C5 P1 115.2(3)
C6 C5 H5 106.9
C7 C5 H5 106.9
P1 C5 H5 106.9
C5 C6 H6A 109.5
C5 C6 H6B 109.5
H6A C6 H6B 109.5
C5 C6 H6C 109.5
H6A C6 H6C 109.5
H6B C6 H6C 109.5
C5 C7 H7A 109.5
C5 C7 H7B 109.5
H7A C7 H7B 109.5
C5 C7 H7C 109.5
H7A C7 H7C 109.5
H7B C7 H7C 109.5
C9 C8 C10 110.8(3)
C9 C8 P1 108.4(3)
C10 C8 P1 112.1(3)
C9 C8 H8 108.5
C10 C8 H8 108.5
P1 C8 H8 108.5
C8 C9 H9A 109.5
C8 C9 H9B 109.5
H9A C9 H9B 109.5
C8 C9 H9C 109.5
H9A C9 H9C 109.5
H9B C9 H9C 109.5
C8 C10 H10A 109.5
C8 C10 H10B 109.5
H10A C10 H10B 109.5
C8 C10 H10C 109.5
H10A C10 H10C 109.5
H10B C10 H10C 109.5
N1 C3 C4 110.1(3)
N1 C3 H3A 109.6
C4 C3 H3A 109.6
N1 C3 H3B 109.6
C4 C3 H3B 109.6
H3A C3 H3B 108.1
C3 C4 P2 110.4(2)
C3 C4 H4A 109.6
P2 C4 H4A 109.6
C3 C4 H4B 109.6
P2 C4 H4B 109.6
H4A C4 H4B 108.1
C11 P2 C4 103.25(17)
C11 P2 C14 105.26(18)
C4 P2 C14 104.21(18)
C11 P2 Fe1 128.26(13)
C4 P2 Fe1 99.55(12)
C14 P2 Fe1 113.15(12)
C12 C11 C13 112.0(3)
C12 C11 P2 110.7(3)
C13 C11 P2 110.7(3)
C12 C11 H11 107.8
C13 C11 H11 107.8
P2 C11 H11 107.8
C11 C12 H12A 109.5
C11 C12 H12B 109.5
H12A C12 H12B 109.5
C11 C12 H12C 109.5
H12A C12 H12C 109.5
H12B C12 H12C 109.5
C11 C13 H13A 109.5
C11 C13 H13B 109.5
H13A C13 H13B 109.5
C11 C13 H13C 109.5
H13A C13 H13C 109.5
H13B C13 H13C 109.5
C15 C14 C16 111.5(3)
C15 C14 P2 109.7(3)
C16 C14 P2 115.6(3)
C15 C14 H14 106.5
C16 C14 H14 106.5
P2 C14 H14 106.5
C14 C15 H15A 109.5
C14 C15 H15B 109.5
H15A C15 H15B 109.5
C14 C15 H15C 109.5
H15A C15 H15C 109.5
H15B C15 H15C 109.5
C14 C16 H16A 109.5
C14 C16 H16B 109.5
H16A C16 H16B 109.5
C14 C16 H16C 109.5
H16A C16 H16C 109.5
H16B C16 H16C 109.5
N1S C1S C2S 174(3)
N1T C1T C2T 173(4)
C1T C2T H2T1 109.5
C1T C2T H2T2 109.5
H2T1 C2T H2T2 109.5
C1T C2T H2T3 109.5
H2T1 C2T H2T3 109.5
H2T2 C2T H2T3 109.5

loop_
_geom_bond_atom_site_label_1
_geom_bond_atom_site_label_2
_geom_bond_distance
Cl1 Fe1 2.3678(10)
Cl2 Fe1 2.3033(11)
Fe1 N1 2.255(3)
Fe1 P1 2.5506(11)
Fe1 P2 2.5853(11)
N1 C1 1.481(4)
N1 C3 1.485(4)
N1 H1N 0.882(18)
C1 C2 1.521(5)
C1 H1A 0.9800
C1 H1B 0.9800
C2 P1 1.838(4)
C2 H2A 0.9800
C2 H2B 0.9800
P1 C5 1.853(4)
P1 C8 1.857(4)
C5 C6 1.532(5)
C5 C7 1.536(5)
C5 H5 0.9900
C6 H6A 0.9700
C6 H6B 0.9700
C6 H6C 0.9700
C7 H7A 0.9700
C7 H7B 0.9700
C7 H7C 0.9700
C8 C9 1.526(5)
C8 C10 1.527(5)
C8 H8 0.9900
C9 H9A 0.9700
C9 H9B 0.9700
C9 H9C 0.9700
C10 H10A 0.9700
C10 H10B 0.9700
C10 H10C 0.9700
C3 C4 1.520(5)
C3 H3A 0.9800
C3 H3B 0.9800
C4 P2 1.849(4)
C4 H4A 0.9800
C4 H4B 0.9800
P2 C11 1.848(4)
P2 C14 1.851(4)
C11 C12 1.529(5)
C11 C13 1.538(5)
C11 H11 0.9900
C12 H12A 0.9700
C12 H12B 0.9700
C12 H12C 0.9700
C13 H13A 0.9700
C13 H13B 0.9700
C13 H13C 0.9700
C14 C15 1.524(5)
C14 C16 1.537(5)
C14 H14 0.9900
C15 H15A 0.9700
C15 H15B 0.9700
C15 H15C 0.9700
C16 H16A 0.9700
C16 H16B 0.9700
C16 H16C 0.9700
N1S C1S 1.131(12)
C1S C2S 1.448(12)
C2S H2S1 0.9700
C2S H2S2 0.9700
C2S H2S3 0.9700
N1T C1T 1.122(14)
C1T C2T 1.443(14)
C2T H2T1 0.9700
C2T H2T2 0.9700
C2T H2T3 0.9700

loop_
_geom_hbond_atom_site_label_D
_geom_hbond_atom_site_label_H
_geom_hbond_atom_site_label_A
_geom_hbond_distance_DH
_geom_hbond_distance_HA
_geom_hbond_distance_DA
_geom_hbond_angle_DHA
_geom_hbond_site_symmetry_A
N1 H1N Cl1 0.882(18) 2.61(3) 3.343(3) 141(3) 8_655
